data_7157515
loop_
_publ_author_name
'Luo, Si-Qin'
'Liu, Wei'
'Ruan, Ban-Feng'
'Fan, Shi-Lu'
'Zhu, Hui-Xia'
'Tao, Wei'
'Xiao, Hua'

_publ_section_title
;
 P(NMe<sub>2</sub>)<sub>3</sub> mediated cyclopropanation of
 \a-methylene-\b-lactams for rapid syntheses of spirocyclopropyl
 \b-lactams.
;
_journal_issue 24
_journal_name_full 'Organic &amp; biomolecular chemistry'
_journal_page_first 4599
_journal_page_last 4603
_journal_paper_doi 10.1039/d0ob00826e
_journal_volume 18
_journal_year 2020
_chemical_formula_moiety 'C28 H25 N O6'
_chemical_formula_sum 'C28 H25 N O6'
_chemical_formula_weight 471.49
_space_group_crystal_system triclinic
_space_group_IT_number 2
_space_group_name_Hall '-P 1'
_space_group_name_H-M_alt 'P -1'
_atom_sites_solution_hydrogens geom
_atom_sites_solution_primary direct
_audit_creation_date 2019-10-22
_audit_creation_method
;
Olex2 1.2
(compiled 2018.05.29 svn.r3508 for OlexSys, GUI svn.r5506)
;
_audit_update_record
;
2019-11-20 deposited with the CCDC.	2020-05-20 downloaded from the CCDC.
;
_cell_angle_alpha 103.598(4)
_cell_angle_beta 99.511(4)
_cell_angle_gamma 95.686(4)
_cell_formula_units_Z 4
_cell_length_a 10.6091(5)
_cell_length_b 11.9396(5)
_cell_length_c 20.1405(8)
_cell_measurement_reflns_used 5846
_cell_measurement_temperature 292.01(10)
_cell_measurement_theta_max 69.7230
_cell_measurement_theta_min 6.1370
_cell_volume 2420.12(19)
_computing_cell_refinement
;
CrysAlisPro, Agilent Technologies,
Version 1.171.36.28 (release 01-02-2013 CrysAlis171 .NET)
(compiled Feb  1 2013,16:14:44)
;
_computing_data_collection
;
CrysAlisPro, Agilent Technologies,
Version 1.171.36.28 (release 01-02-2013 CrysAlis171 .NET)
(compiled Feb  1 2013,16:14:44)
;
_computing_data_reduction
;
CrysAlisPro, Agilent Technologies,
Version 1.171.36.28 (release 01-02-2013 CrysAlis171 .NET)
(compiled Feb  1 2013,16:14:44)
;
_computing_molecular_graphics 'Olex2 (Dolomanov et al., 2009)'
_computing_publication_material 'Olex2 (Dolomanov et al., 2009)'
_computing_structure_refinement 'ShelXL (Sheldrick, 2015)'
_computing_structure_solution 'ShelXS (Sheldrick, 2008)'
_diffrn_ambient_temperature 292.01(10)
_diffrn_detector_area_resol_mean 16.0733
_diffrn_measured_fraction_theta_full 0.996
_diffrn_measured_fraction_theta_max 0.996
_diffrn_measurement_details
;
#__ type_ start__ end____ width___ exp.time_
  1 omega  -63.00  -23.00   1.0000    3.0000
omega____ theta____ kappa____ phi______ frames
    -       -8.5000  -57.0000   60.0000 40

#__ type_ start__ end____ width___ exp.time_
  2 omega  -84.00  -38.00   1.0000    3.0000
omega____ theta____ kappa____ phi______ frames
    -       -8.5000  178.0000  120.0000 46

#__ type_ start__ end____ width___ exp.time_
  3 omega   29.00   60.00   1.0000    3.0000
omega____ theta____ kappa____ phi______ frames
    -       -8.5000   57.0000   30.0000 31

#__ type_ start__ end____ width___ exp.time_
  4 omega  -15.00   11.00   1.0000    3.0000
omega____ theta____ kappa____ phi______ frames
    -       -8.5000  -57.0000   60.0000 26

#__ type_ start__ end____ width___ exp.time_
  5 omega  -27.00    4.00   1.0000    3.0000
omega____ theta____ kappa____ phi______ frames
    -       -8.5000   57.0000   30.0000 31

#__ type_ start__ end____ width___ exp.time_
  6 omega  -85.00  -34.00   1.0000    3.0000
omega____ theta____ kappa____ phi______ frames
    -       -8.5000  178.0000 -150.0000 51

#__ type_ start__ end____ width___ exp.time_
  7 omega   41.00  110.00   1.0000    3.0000
omega____ theta____ kappa____ phi______ frames
    -       54.0000 -125.0000 -180.0000 69

#__ type_ start__ end____ width___ exp.time_
  8 omega   -9.00   24.00   1.0000    3.0000
omega____ theta____ kappa____ phi______ frames
    -       54.0000  -57.0000  -30.0000 33

#__ type_ start__ end____ width___ exp.time_
  9 omega   32.00  123.00   1.0000    3.0000
omega____ theta____ kappa____ phi______ frames
    -       54.0000   57.0000  120.0000 91

#__ type_ start__ end____ width___ exp.time_
 10 omega   29.00   76.00   1.0000    3.0000
omega____ theta____ kappa____ phi______ frames
    -       54.0000  -57.0000  -30.0000 47

#__ type_ start__ end____ width___ exp.time_
 11 omega   32.00  111.00   1.0000    3.0000
omega____ theta____ kappa____ phi______ frames
    -       54.0000   57.0000 -150.0000 79

#__ type_ start__ end____ width___ exp.time_
 12 omega   20.00   45.00   1.0000    3.0000
omega____ theta____ kappa____ phi______ frames
    -       54.0000   81.0000  -60.9645 25

#__ type_ start__ end____ width___ exp.time_
 13 omega   74.00  110.00   1.0000    6.0000
omega____ theta____ kappa____ phi______ frames
    -      108.0000 -111.0000  -90.0000 36

#__ type_ start__ end____ width___ exp.time_
 14 omega   82.00  162.00   1.0000    6.0000
omega____ theta____ kappa____ phi______ frames
    -      108.0000   77.0000  -60.0000 80

#__ type_ start__ end____ width___ exp.time_
 15 omega   50.00   88.00   1.0000    6.0000
omega____ theta____ kappa____ phi______ frames
    -      108.0000  -25.0000 -150.0000 38

#__ type_ start__ end____ width___ exp.time_
 16 omega   89.00  115.00   1.0000    6.0000
omega____ theta____ kappa____ phi______ frames
    -      108.0000 -111.0000   60.0000 26

#__ type_ start__ end____ width___ exp.time_
 17 omega  146.00  173.00   1.0000    6.0000
omega____ theta____ kappa____ phi______ frames
    -      108.0000   38.0000   30.0000 27

#__ type_ start__ end____ width___ exp.time_
 18 omega   35.00   87.00   1.0000    6.0000
omega____ theta____ kappa____ phi______ frames
    -      108.0000  -38.0000    0.0000 52

#__ type_ start__ end____ width___ exp.time_
 19 omega   97.00  172.00   1.0000    6.0000
omega____ theta____ kappa____ phi______ frames
    -      108.0000    0.0000  -90.0000 75

#__ type_ start__ end____ width___ exp.time_
 20 omega   35.00   79.00   1.0000    6.0000
omega____ theta____ kappa____ phi______ frames
    -      108.0000    0.0000  -90.0000 44

#__ type_ start__ end____ width___ exp.time_
 21 omega   66.00   91.00   1.0000    6.0000
omega____ theta____ kappa____ phi______ frames
    -      108.0000  -38.0000 -120.0000 25

#__ type_ start__ end____ width___ exp.time_
 22 omega   82.00  135.00   1.0000    6.0000
omega____ theta____ kappa____ phi______ frames
    -      108.0000   38.0000   30.0000 53

#__ type_ start__ end____ width___ exp.time_
 23 omega   38.00  107.00   1.0000    6.0000
omega____ theta____ kappa____ phi______ frames
    -      108.0000 -111.0000 -180.0000 69

#__ type_ start__ end____ width___ exp.time_
 24 omega   40.00   94.00   1.0000    6.0000
omega____ theta____ kappa____ phi______ frames
    -      108.0000  -25.0000  120.0000 54

#__ type_ start__ end____ width___ exp.time_
 25 omega   54.00   80.00   1.0000    6.0000
omega____ theta____ kappa____ phi______ frames
    -      108.0000  -38.0000   30.0000 26

#__ type_ start__ end____ width___ exp.time_
 26 omega   57.00  137.00   1.0000    6.0000
omega____ theta____ kappa____ phi______ frames
    -      108.0000  178.0000 -150.0000 80

#__ type_ start__ end____ width___ exp.time_
 27 omega   88.00  113.00   1.0000    6.0000
omega____ theta____ kappa____ phi______ frames
    -      108.0000   63.0000  -30.0000 25

#__ type_ start__ end____ width___ exp.time_
 28 omega   77.00  132.00   1.0000    6.0000
omega____ theta____ kappa____ phi______ frames
    -      108.0000  -63.0000  -90.0000 55

#__ type_ start__ end____ width___ exp.time_
 29 omega   35.00  147.00   1.0000    6.0000
omega____ theta____ kappa____ phi______ frames
    -      108.0000  -91.0000  -60.0000 112

#__ type_ start__ end____ width___ exp.time_
 30 omega   46.00   92.00   1.0000    6.0000
omega____ theta____ kappa____ phi______ frames
    -      108.0000  -38.0000 -180.0000 46

#__ type_ start__ end____ width___ exp.time_
 31 omega   45.00   71.00   1.0000    6.0000
omega____ theta____ kappa____ phi______ frames
    -      108.0000  -25.0000   60.0000 26

#__ type_ start__ end____ width___ exp.time_
 32 omega  120.00  146.00   1.0000    6.0000
omega____ theta____ kappa____ phi______ frames
    -      108.0000  111.0000  120.0000 26

#__ type_ start__ end____ width___ exp.time_
 33 omega   41.00  131.00   1.0000    6.0000
omega____ theta____ kappa____ phi______ frames
    -      108.0000  -63.0000  150.0000 90

#__ type_ start__ end____ width___ exp.time_
 34 omega  -79.00   23.00   1.0000    3.0000
omega____ theta____ kappa____ phi______ frames
    -       -8.5000  -77.0000  -30.0000 102

#__ type_ start__ end____ width___ exp.time_
 35 omega  -30.00   61.00   1.0000    3.0000
omega____ theta____ kappa____ phi______ frames
    -       -8.5000   57.0000   90.0000 91

#__ type_ start__ end____ width___ exp.time_
 36 omega   27.00  127.00   1.0000    3.0000
omega____ theta____ kappa____ phi______ frames
    -       54.0000   38.0000 -150.0000 100

#__ type_ start__ end____ width___ exp.time_
 37 omega   32.00  123.00   1.0000    3.0000
omega____ theta____ kappa____ phi______ frames
    -       54.0000   57.0000  -30.0000 91

#__ type_ start__ end____ width___ exp.time_
 38 omega   20.00   46.00   1.0000    3.0000
omega____ theta____ kappa____ phi______ frames
    -       54.0000   81.0000  -99.4191 26

#__ type_ start__ end____ width___ exp.time_
 39 omega   22.00   49.00   1.0000    3.0000
omega____ theta____ kappa____ phi______ frames
    -       54.0000   78.0000   80.8289 27

#__ type_ start__ end____ width___ exp.time_
 40 omega  -15.00   76.00   1.0000    3.0000
omega____ theta____ kappa____ phi______ frames
    -       54.0000  -57.0000   30.0000 91

#__ type_ start__ end____ width___ exp.time_
 41 omega   32.00  123.00   1.0000    3.0000
omega____ theta____ kappa____ phi______ frames
    -       54.0000   57.0000   30.0000 91

#__ type_ start__ end____ width___ exp.time_
 42 omega  -15.00   76.00   1.0000    3.0000
omega____ theta____ kappa____ phi______ frames
    -       54.0000  -57.0000 -180.0000 91

#__ type_ start__ end____ width___ exp.time_
 43 omega   76.00  178.00   1.0000    6.0000
omega____ theta____ kappa____ phi______ frames
    -      108.0000   77.0000  -90.0000 102

#__ type_ start__ end____ width___ exp.time_
 44 omega   76.00  178.00   1.0000    6.0000
omega____ theta____ kappa____ phi______ frames
    -      108.0000   77.0000   30.0000 102

#__ type_ start__ end____ width___ exp.time_
 45 omega   81.00  178.00   1.0000    6.0000
omega____ theta____ kappa____ phi______ frames
    -      108.0000   38.0000 -150.0000 97

#__ type_ start__ end____ width___ exp.time_
 46 omega   68.00  178.00   1.0000    6.0000
omega____ theta____ kappa____ phi______ frames
    -      108.0000   25.0000  120.0000 110
;
_diffrn_measurement_device_type 'SuperNova, Dual, Cu at zero, Eos'
_diffrn_measurement_method '\w scans'
_diffrn_orient_matrix_UB_11 0.0488413000
_diffrn_orient_matrix_UB_12 0.1076485000
_diffrn_orient_matrix_UB_13 0.0618287000
_diffrn_orient_matrix_UB_21 0.1391527000
_diffrn_orient_matrix_UB_22 -0.0058499000
_diffrn_orient_matrix_UB_23 -0.0120126000
_diffrn_orient_matrix_UB_31 -0.0196906000
_diffrn_orient_matrix_UB_32 0.0798305000
_diffrn_orient_matrix_UB_33 -0.0497056000
_diffrn_radiation_monochromator mirror
_diffrn_radiation_type CuK\a
_diffrn_radiation_wavelength 1.54184
_diffrn_reflns_av_R_equivalents 0.0435
_diffrn_reflns_av_unetI/netI 0.0486
_diffrn_reflns_Laue_measured_fraction_full 0.996
_diffrn_reflns_Laue_measured_fraction_max 0.996
_diffrn_reflns_limit_h_max 12
_diffrn_reflns_limit_h_min -12
_diffrn_reflns_limit_k_max 14
_diffrn_reflns_limit_k_min -13
_diffrn_reflns_limit_l_max 22
_diffrn_reflns_limit_l_min -23
_diffrn_reflns_number 26969
_diffrn_reflns_point_group_measured_fraction_full 0.996
_diffrn_reflns_point_group_measured_fraction_max 0.996
_diffrn_reflns_theta_full 66.598
_diffrn_reflns_theta_max 66.598
_diffrn_reflns_theta_min 3.849
_diffrn_source 'SuperNova (Cu) X-ray Source'
_exptl_absorpt_coefficient_mu 0.749
_exptl_absorpt_correction_T_max 1.00000
_exptl_absorpt_correction_T_min 0.45240
_exptl_absorpt_correction_type multi-scan
_exptl_absorpt_process_details
;
CrysAlisPro, Agilent Technologies,
Version 1.171.36.28 (release 01-02-2013 CrysAlis171 .NET)
(compiled Feb  1 2013,16:14:44)
Empirical absorption correction using spherical harmonics,
 implemented in SCALE3 ABSPACK scaling algorithm.
;
_exptl_crystal_colour 'clear light colourless'
_exptl_crystal_colour_lustre clear
_exptl_crystal_colour_modifier light
_exptl_crystal_colour_primary colourless
_exptl_crystal_density_diffrn 1.294
_exptl_crystal_description block
_exptl_crystal_F_000 992
_exptl_crystal_size_max 0.13
_exptl_crystal_size_mid 0.09
_exptl_crystal_size_min 0.07
_refine_diff_density_max 0.504
_refine_diff_density_min -0.278
_refine_diff_density_rms 0.043
_refine_ls_extinction_method none
_refine_ls_goodness_of_fit_ref 1.025
_refine_ls_hydrogen_treatment constr
_refine_ls_matrix_type full
_refine_ls_number_parameters 635
_refine_ls_number_reflns 8518
_refine_ls_number_restraints 0
_refine_ls_restrained_S_all 1.025
_refine_ls_R_factor_all 0.0751
_refine_ls_R_factor_gt 0.0526
_refine_ls_shift/su_max 0.000
_refine_ls_shift/su_mean 0.000
_refine_ls_structure_factor_coef Fsqd
_refine_ls_weighting_details 'w=1/[\s^2^(Fo^2^)+(0.0630P)^2^+0.4582P] where P=(Fo^2^+2Fc^2^)/3'
_refine_ls_weighting_scheme calc
_refine_ls_wR_factor_gt 0.1282
_refine_ls_wR_factor_ref 0.1479
_reflns_Friedel_coverage 0.000
_reflns_number_gt 6086
_reflns_number_total 8518
_reflns_threshold_expression 'I > 2\s(I)'
_cod_data_source_file d0ob00826e2.cif
_cod_data_source_block xc-1
_cod_depositor_comments 'Adding full bibliography for 7157515--7157516.cif.'
_cod_original_cell_volume 2420.12(18)
_cod_database_code 7157515
_shelx_shelxl_version_number 2018/3
_shelx_space_group_comment
;
The symmetry employed for this shelxl refinement is uniquely defined
by the following loop, which should always be used as a source of
symmetry information in preference to the above space-group names.
They are only intended as comments.
;
_reflns_odcompleteness_completeness 99.63
_reflns_odcompleteness_iscentric 1
_reflns_odcompleteness_theta 66.97
_olex2_refinement_description
;
1. Fixed Uiso
 At 1.2 times of:
  All C(H) groups, All C(H,H) groups
 At 1.5 times of:
  All C(H,H,H) groups
2.a Secondary CH2 refined with riding coordinates:
 C9(H9A,H9B), C10(H10A,H10B), C37(H37A,H37B), C38(H38A,H38B)
2.b Aromatic/amide H refined with riding coordinates:
 C1(H1), C2(H2), C3(H3), C4(H4), C5(H5), C14(H14), C15(H15), C16(H16),
 C17(H17), C18(H18), C22(H22), C23(H23), C24(H24), C25(H25), C26(H26), C29(H29),
  C30(H30), C31(H31), C32(H32), C33(H33), C42(H42), C43(H43), C44(H44),
 C45(H45), C46(H46), C52(H52), C53(H53), C54(H54), C55(H55), C56(H56)
2.c Idealised Me refined as rotating group:
 C20(H20A,H20B,H20C), C28(H28A,H28B,H28C), C48(H48A,H48B,H48C), C50(H50A,H50B,
 H50C)
;
_olex2_submission_special_instructions 'No special instructions were received'

loop_
_space_group_symop_operation_xyz
'x, y, z'
'-x, -y, -z'

loop_
_atom_site_label
_atom_site_type_symbol
_atom_site_fract_x
_atom_site_fract_y
_atom_site_fract_z
_atom_site_U_iso_or_equiv
_atom_site_adp_type
_atom_site_occupancy
_atom_site_site_symmetry_order
_atom_site_calc_flag
_atom_site_refinement_flags_posn
_atom_site_refinement_flags_adp
_atom_site_refinement_flags_occupancy
_atom_site_disorder_assembly
_atom_site_disorder_group
O1 O 0.34152(16) 0.49700(13) 0.31750(9) 0.0493(4) Uani 1 1 d . . . . .
O2 O 0.60022(14) 0.36612(13) 0.24466(8) 0.0445(4) Uani 1 1 d . . . . .
O3 O 0.47848(19) 0.10253(16) 0.19018(10) 0.0651(5) Uani 1 1 d . . . . .
O4 O 0.64941(19) 0.13584(17) 0.27600(11) 0.0673(5) Uani 1 1 d . . . . .
O5 O 0.6964(2) 0.24387(19) 0.13912(13) 0.0801(6) Uani 1 1 d . . . . .
O6 O 0.5183(2) 0.24261(17) 0.06261(10) 0.0721(6) Uani 1 1 d . . . . .
N1 N 0.23107(18) 0.30801(16) 0.29839(10) 0.0435(4) Uani 1 1 d . . . . .
C1 C 0.0697(3) 0.1998(2) 0.33843(15) 0.0588(7) Uani 1 1 d . . . . .
H1 H 0.099002 0.131094 0.318746 0.071 Uiso 1 1 calc R . . . .
C2 C -0.0337(3) 0.1973(3) 0.37243(18) 0.0754(9) Uani 1 1 d . . . . .
H2 H -0.072919 0.126228 0.375864 0.091 Uiso 1 1 calc R . . . .
C3 C -0.0791(3) 0.2968(3) 0.40087(17) 0.0761(9) Uani 1 1 d . . . . .
H3 H -0.150057 0.293635 0.422312 0.091 Uiso 1 1 calc R . . . .
C4 C -0.0189(3) 0.4013(3) 0.39749(19) 0.0810(10) Uani 1 1 d . . . . .
H4 H -0.047924 0.469652 0.417948 0.097 Uiso 1 1 calc R . . . .
C5 C 0.0853(3) 0.4071(3) 0.36393(16) 0.0653(8) Uani 1 1 d . . . . .
H5 H 0.125257 0.478576 0.361579 0.078 Uiso 1 1 calc R . . . .
C6 C 0.1285(2) 0.3055(2) 0.33423(12) 0.0453(5) Uani 1 1 d . . . . .
C7 C 0.3224(2) 0.39234(18) 0.29352(11) 0.0381(5) Uani 1 1 d . . . . .
C8 C 0.38387(19) 0.30443(18) 0.24486(11) 0.0372(5) Uani 1 1 d . . . . .
C9 C 0.2755(2) 0.21305(19) 0.25116(12) 0.0414(5) Uani 1 1 d . . . . .
H9A H 0.214346 0.178093 0.207989 0.050 Uiso 1 1 calc R . . . .
H9B H 0.306566 0.154137 0.273037 0.050 Uiso 1 1 calc R . . . .
C10 C 0.3901(2) 0.3298(2) 0.17449(12) 0.0482(6) Uani 1 1 d . . . . .
H10A H 0.342596 0.393237 0.168380 0.058 Uiso 1 1 calc R . . . .
H10B H 0.354227 0.261481 0.136675 0.058 Uiso 1 1 calc R . . . .
C11 C 0.5356(2) 0.3637(2) 0.17666(12) 0.0448(5) Uani 1 1 d . . . . .
C12 C 0.5242(2) 0.29105(18) 0.27378(12) 0.0395(5) Uani 1 1 d . . . . .
C13 C 0.5620(2) 0.32752(19) 0.35239(12) 0.0411(5) Uani 1 1 d . . . . .
C14 C 0.5178(3) 0.2568(2) 0.39105(14) 0.0560(6) Uani 1 1 d . . . . .
H14 H 0.468968 0.184719 0.368501 0.067 Uiso 1 1 calc R . . . .
C15 C 0.5451(3) 0.2916(3) 0.46336(14) 0.0630(7) Uani 1 1 d . . . . .
H15 H 0.515482 0.242364 0.488798 0.076 Uiso 1 1 calc R . . . .
C16 C 0.6151(3) 0.3974(3) 0.49716(14) 0.0617(7) Uani 1 1 d . . . . .
H16 H 0.631953 0.421288 0.545558 0.074 Uiso 1 1 calc R . . . .
C17 C 0.6601(3) 0.4679(2) 0.45949(15) 0.0654(8) Uani 1 1 d . . . . .
H17 H 0.709753 0.539422 0.482570 0.078 Uiso 1 1 calc R . . . .
C18 C 0.6332(3) 0.4348(2) 0.38695(14) 0.0542(6) Uani 1 1 d . . . . .
H18 H 0.662902 0.484673 0.361885 0.065 Uiso 1 1 calc R . . . .
C19 C 0.5463(2) 0.1642(2) 0.24162(13) 0.0455(5) Uani 1 1 d . . . . .
C20 C 0.6804(4) 0.0212(3) 0.2465(2) 0.0915(11) Uani 1 1 d . . . . .
H20A H 0.696775 0.016982 0.200563 0.137 Uiso 1 1 calc GR . . . .
H20B H 0.609100 -0.036753 0.244018 0.137 Uiso 1 1 calc GR . . . .
H20C H 0.755825 0.007680 0.275409 0.137 Uiso 1 1 calc GR . . . .
C21 C 0.5712(2) 0.4815(2) 0.16235(13) 0.0463(6) Uani 1 1 d . . . . .
C22 C 0.6789(2) 0.5572(2) 0.20193(16) 0.0614(7) Uani 1 1 d . . . . .
H22 H 0.727884 0.538640 0.239541 0.074 Uiso 1 1 calc R . . . .
C23 C 0.7134(3) 0.6610(3) 0.1852(2) 0.0790(10) Uani 1 1 d . . . . .
H23 H 0.785308 0.712099 0.212334 0.095 Uiso 1 1 calc R . . . .
C24 C 0.6435(3) 0.6894(3) 0.12959(19) 0.0761(9) Uani 1 1 d . . . . .
H24 H 0.668524 0.758564 0.118548 0.091 Uiso 1 1 calc R . . . .
C25 C 0.5369(3) 0.6155(3) 0.09049(16) 0.0702(8) Uani 1 1 d . . . . .
H25 H 0.488499 0.634722 0.052922 0.084 Uiso 1 1 calc R . . . .
C26 C 0.5004(3) 0.5118(2) 0.10663(14) 0.0607(7) Uani 1 1 d . . . . .
H26 H 0.427488 0.461957 0.079714 0.073 Uiso 1 1 calc R . . . .
C27 C 0.5954(3) 0.2744(2) 0.12528(14) 0.0545(6) Uani 1 1 d . . . . .
C28 C 0.5768(4) 0.1652(3) 0.01154(19) 0.1020(13) Uani 1 1 d . . . . .
H28A H 0.523104 0.149447 -0.033848 0.153 Uiso 1 1 calc GR . . . .
H28B H 0.584540 0.093369 0.024504 0.153 Uiso 1 1 calc GR . . . .
H28C H 0.660864 0.202260 0.010748 0.153 Uiso 1 1 calc GR . . . .
O7 O 0.32385(16) 0.99067(13) 0.31811(9) 0.0521(4) Uani 1 1 d . . . . .
O8 O 0.05846(14) 0.80253(13) 0.19149(7) 0.0384(3) Uani 1 1 d . . . . .
O9 O 0.16562(18) 0.56825(15) 0.15352(10) 0.0589(5) Uani 1 1 d . . . . .
O10 O 0.01194(17) 0.56002(14) 0.21606(10) 0.0567(5) Uani 1 1 d . . . . .
O11 O 0.11706(18) 0.69845(15) 0.02150(9) 0.0576(5) Uani 1 1 d . . . . .
O12 O -0.06127(16) 0.68960(16) 0.06683(9) 0.0589(5) Uani 1 1 d . . . . .
N2 N 0.43685(18) 0.82991(16) 0.31210(10) 0.0430(4) Uani 1 1 d . . . . .
C29 C 0.6061(3) 0.7584(2) 0.37798(15) 0.0606(7) Uani 1 1 d . . . . .
H29 H 0.586411 0.687213 0.344782 0.073 Uiso 1 1 calc R . . . .
C30 C 0.7042(3) 0.7741(3) 0.43540(18) 0.0772(9) Uani 1 1 d . . . . .
H30 H 0.750914 0.713628 0.440367 0.093 Uiso 1 1 calc R . . . .
C31 C 0.7326(3) 0.8779(3) 0.48471(17) 0.0784(10) Uani 1 1 d . . . . .
H31 H 0.797730 0.888107 0.523563 0.094 Uiso 1 1 calc R . . . .
C32 C 0.6652(3) 0.9661(3) 0.47672(18) 0.0867(11) Uani 1 1 d . . . . .
H32 H 0.684958 1.036962 0.510228 0.104 Uiso 1 1 calc R . . . .
C33 C 0.5670(3) 0.9523(3) 0.41927(16) 0.0743(9) Uani 1 1 d . . . . .
H33 H 0.521284 1.013283 0.414175 0.089 Uiso 1 1 calc R . . . .
C34 C 0.5383(2) 0.8472(2) 0.37002(12) 0.0443(5) Uani 1 1 d . . . . .
C35 C 0.3428(2) 0.89263(18) 0.29349(12) 0.0386(5) Uani 1 1 d . . . . .
C36 C 0.2768(2) 0.79254(17) 0.23061(11) 0.0352(5) Uani 1 1 d . . . . .
C37 C 0.3875(2) 0.72609(18) 0.25386(12) 0.0396(5) Uani 1 1 d . . . . .
H37A H 0.358961 0.657239 0.268139 0.048 Uiso 1 1 calc R . . . .
H37B H 0.444765 0.709242 0.221030 0.048 Uiso 1 1 calc R . . . .
C38 C 0.2643(2) 0.8194(2) 0.15933(12) 0.0428(5) Uani 1 1 d . . . . .
H38A H 0.294269 0.759452 0.126559 0.051 Uiso 1 1 calc R . . . .
H38B H 0.314288 0.893932 0.163015 0.051 Uiso 1 1 calc R . . . .
C39 C 0.1192(2) 0.82220(18) 0.13587(11) 0.0374(5) Uani 1 1 d . . . . .
C40 C 0.1372(2) 0.74523(17) 0.23372(11) 0.0353(5) Uani 1 1 d . . . . .
C41 C 0.1039(2) 0.77304(18) 0.30574(11) 0.0361(5) Uani 1 1 d . . . . .
C42 C 0.0211(2) 0.8525(2) 0.32337(13) 0.0494(6) Uani 1 1 d . . . . .
H42 H -0.014173 0.890899 0.291148 0.059 Uiso 1 1 calc R . . . .
C43 C -0.0095(3) 0.8751(2) 0.38922(15) 0.0635(7) Uani 1 1 d . . . . .
H43 H -0.067042 0.927087 0.400512 0.076 Uiso 1 1 calc R . . . .
C44 C 0.0445(3) 0.8212(3) 0.43768(14) 0.0639(7) Uani 1 1 d . . . . .
H44 H 0.024744 0.837394 0.481940 0.077 Uiso 1 1 calc R . . . .
C45 C 0.1277(3) 0.7435(3) 0.42060(14) 0.0612(7) Uani 1 1 d . . . . .
H45 H 0.164181 0.706431 0.453263 0.073 Uiso 1 1 calc R . . . .
C46 C 0.1579(2) 0.7199(2) 0.35489(13) 0.0498(6) Uani 1 1 d . . . . .
H46 H 0.215196 0.667468 0.343858 0.060 Uiso 1 1 calc R . . . .
C47 C 0.1091(2) 0.61404(18) 0.19675(12) 0.0398(5) Uani 1 1 d . . . . .
C48 C -0.0265(3) 0.4370(2) 0.18067(18) 0.0753(9) Uani 1 1 d . . . . .
H48A H -0.066766 0.429231 0.133168 0.113 Uiso 1 1 calc GR . . . .
H48B H -0.086419 0.402885 0.203736 0.113 Uiso 1 1 calc GR . . . .
H48C H 0.048387 0.397967 0.181788 0.113 Uiso 1 1 calc GR . . . .
C49 C 0.0612(2) 0.72782(18) 0.06815(12) 0.0417(5) Uani 1 1 d . . . . .
C50 C -0.1322(3) 0.6067(3) 0.00390(16) 0.0772(9) Uani 1 1 d . . . . .
H50A H -0.124841 0.637216 -0.035560 0.116 Uiso 1 1 calc GR . . . .
H50B H -0.221529 0.593283 0.007003 0.116 Uiso 1 1 calc GR . . . .
H50C H -0.097270 0.534659 -0.001434 0.116 Uiso 1 1 calc GR . . . .
C51 C 0.0849(2) 0.93630(19) 0.12112(11) 0.0415(5) Uani 1 1 d . . . . .
C52 C -0.0168(3) 0.9854(2) 0.14428(14) 0.0562(6) Uani 1 1 d . . . . .
H52 H -0.063659 0.950328 0.170981 0.067 Uiso 1 1 calc R . . . .
C53 C -0.0502(3) 1.0867(2) 0.12825(16) 0.0682(8) Uani 1 1 d . . . . .
H53 H -0.118141 1.119745 0.145059 0.082 Uiso 1 1 calc R . . . .
C54 C 0.0161(3) 1.1384(2) 0.08788(15) 0.0662(8) Uani 1 1 d . . . . .
H54 H -0.007228 1.205720 0.076711 0.079 Uiso 1 1 calc R . . . .
C55 C 0.1172(3) 1.0897(2) 0.06411(13) 0.0611(7) Uani 1 1 d . . . . .
H55 H 0.162519 1.124381 0.036653 0.073 Uiso 1 1 calc R . . . .
C56 C 0.1526(3) 0.9894(2) 0.08052(12) 0.0499(6) Uani 1 1 d . . . . .
H56 H 0.221823 0.957596 0.064395 0.060 Uiso 1 1 calc R . . . .

loop_
_atom_site_aniso_label
_atom_site_aniso_U_11
_atom_site_aniso_U_22
_atom_site_aniso_U_33
_atom_site_aniso_U_23
_atom_site_aniso_U_13
_atom_site_aniso_U_12
O1 0.0543(9) 0.0341(9) 0.0604(11) 0.0119(7) 0.0143(8) 0.0067(7)
O2 0.0389(8) 0.0472(9) 0.0486(9) 0.0162(7) 0.0095(7) 0.0003(6)
O3 0.0701(12) 0.0483(10) 0.0655(13) -0.0049(9) 0.0106(10) 0.0067(9)
O4 0.0665(12) 0.0578(11) 0.0751(14) 0.0094(10) 0.0071(10) 0.0273(9)
O5 0.0716(14) 0.0782(14) 0.0978(17) 0.0152(12) 0.0366(12) 0.0287(11)
O6 0.0985(16) 0.0605(12) 0.0545(12) 0.0042(9) 0.0234(11) 0.0095(11)
N1 0.0421(10) 0.0363(10) 0.0524(12) 0.0100(8) 0.0162(9) -0.0006(8)
C1 0.0578(15) 0.0589(16) 0.0657(17) 0.0231(13) 0.0229(13) 0.0011(12)
C2 0.0667(18) 0.090(2) 0.084(2) 0.0432(19) 0.0318(17) 0.0001(16)
C3 0.0579(17) 0.113(3) 0.074(2) 0.0420(19) 0.0328(16) 0.0172(17)
C4 0.074(2) 0.090(2) 0.094(3) 0.0239(19) 0.0440(19) 0.0307(17)
C5 0.0605(16) 0.0596(17) 0.081(2) 0.0153(15) 0.0309(15) 0.0107(13)
C6 0.0404(11) 0.0550(14) 0.0420(13) 0.0160(11) 0.0097(10) 0.0019(10)
C7 0.0392(11) 0.0345(12) 0.0410(12) 0.0136(9) 0.0039(9) 0.0038(8)
C8 0.0356(10) 0.0371(11) 0.0371(12) 0.0107(9) 0.0044(9) -0.0013(8)
C9 0.0398(11) 0.0360(11) 0.0451(13) 0.0059(10) 0.0096(10) -0.0011(9)
C10 0.0463(13) 0.0549(14) 0.0417(13) 0.0147(11) 0.0068(10) -0.0041(10)
C11 0.0475(12) 0.0444(13) 0.0424(13) 0.0102(10) 0.0133(10) 0.0004(10)
C12 0.0388(11) 0.0361(11) 0.0443(13) 0.0119(9) 0.0093(10) 0.0025(8)
C13 0.0386(11) 0.0396(12) 0.0443(13) 0.0109(10) 0.0040(10) 0.0083(9)
C14 0.0596(15) 0.0551(15) 0.0489(15) 0.0153(12) 0.0038(12) -0.0063(12)
C15 0.0672(17) 0.076(2) 0.0484(16) 0.0243(14) 0.0087(13) 0.0064(14)
C16 0.0708(17) 0.0712(19) 0.0421(14) 0.0095(13) 0.0052(13) 0.0274(14)
C17 0.0801(19) 0.0470(15) 0.0546(17) 0.0014(13) -0.0083(14) 0.0057(13)
C18 0.0662(16) 0.0410(13) 0.0519(15) 0.0127(11) 0.0028(13) 0.0047(11)
C19 0.0466(12) 0.0392(12) 0.0526(15) 0.0115(11) 0.0160(11) 0.0050(10)
C20 0.098(3) 0.067(2) 0.112(3) 0.0120(19) 0.023(2) 0.0475(18)
C21 0.0510(13) 0.0424(13) 0.0464(14) 0.0072(10) 0.0205(11) 0.0034(10)
C22 0.0492(14) 0.0551(16) 0.078(2) 0.0172(14) 0.0122(13) 0.0005(12)
C23 0.0658(18) 0.0553(18) 0.112(3) 0.0223(18) 0.0183(19) -0.0119(14)
C24 0.096(2) 0.0507(17) 0.095(2) 0.0289(17) 0.044(2) 0.0044(16)
C25 0.104(2) 0.0580(17) 0.0568(17) 0.0261(14) 0.0247(17) 0.0096(16)
C26 0.0776(18) 0.0522(15) 0.0487(16) 0.0128(12) 0.0106(14) -0.0044(13)
C27 0.0665(17) 0.0436(14) 0.0546(16) 0.0142(12) 0.0185(13) -0.0008(12)
C28 0.155(4) 0.074(2) 0.079(2) -0.0034(19) 0.056(3) 0.024(2)
O7 0.0600(10) 0.0307(8) 0.0599(11) 0.0069(7) 0.0032(8) 0.0044(7)
O8 0.0399(7) 0.0422(8) 0.0350(8) 0.0136(6) 0.0067(6) 0.0071(6)
O9 0.0667(11) 0.0450(10) 0.0577(11) -0.0056(8) 0.0228(9) 0.0013(8)
O10 0.0597(10) 0.0348(9) 0.0700(12) 0.0015(8) 0.0232(9) -0.0086(7)
O11 0.0735(12) 0.0536(10) 0.0424(10) 0.0026(8) 0.0168(9) 0.0074(9)
O12 0.0523(10) 0.0588(11) 0.0497(10) -0.0069(8) 0.0026(8) -0.0047(8)
N2 0.0454(10) 0.0361(10) 0.0415(11) 0.0055(8) -0.0014(8) 0.0056(8)
C29 0.0532(14) 0.0549(16) 0.0682(18) 0.0194(13) -0.0053(13) 0.0021(12)
C30 0.0575(17) 0.081(2) 0.090(2) 0.038(2) -0.0126(17) 0.0044(15)
C31 0.0533(16) 0.114(3) 0.0594(19) 0.0267(19) -0.0093(14) -0.0059(17)
C32 0.071(2) 0.094(3) 0.065(2) -0.0147(18) -0.0157(17) 0.0012(18)
C33 0.0682(18) 0.0637(18) 0.070(2) -0.0063(15) -0.0136(15) 0.0116(14)
C34 0.0393(11) 0.0471(13) 0.0450(13) 0.0144(11) 0.0031(10) 0.0010(9)
C35 0.0411(11) 0.0315(11) 0.0424(12) 0.0111(9) 0.0055(9) 0.0016(8)
C36 0.0386(10) 0.0282(10) 0.0386(12) 0.0088(8) 0.0071(9) 0.0039(8)
C37 0.0406(11) 0.0338(11) 0.0430(12) 0.0088(9) 0.0058(9) 0.0045(8)
C38 0.0442(12) 0.0445(12) 0.0421(13) 0.0154(10) 0.0100(10) 0.0039(9)
C39 0.0455(11) 0.0362(11) 0.0314(11) 0.0110(9) 0.0071(9) 0.0050(9)
C40 0.0377(10) 0.0314(11) 0.0358(11) 0.0086(9) 0.0048(9) 0.0037(8)
C41 0.0410(11) 0.0317(10) 0.0347(11) 0.0081(9) 0.0071(9) 0.0013(8)
C42 0.0627(15) 0.0479(13) 0.0440(14) 0.0166(11) 0.0161(12) 0.0175(11)
C43 0.0805(19) 0.0650(17) 0.0575(17) 0.0175(14) 0.0336(15) 0.0314(14)
C44 0.0799(19) 0.078(2) 0.0395(14) 0.0159(13) 0.0225(14) 0.0209(15)
C45 0.0722(17) 0.0789(19) 0.0428(14) 0.0271(13) 0.0158(13) 0.0244(14)
C46 0.0571(14) 0.0536(14) 0.0461(14) 0.0194(11) 0.0156(11) 0.0177(11)
C47 0.0437(11) 0.0334(11) 0.0401(12) 0.0093(9) 0.0051(10) 0.0009(9)
C48 0.082(2) 0.0380(14) 0.093(2) -0.0025(14) 0.0199(18) -0.0160(13)
C49 0.0526(13) 0.0313(11) 0.0394(13) 0.0089(9) 0.0043(10) 0.0058(9)
C50 0.0700(19) 0.070(2) 0.065(2) -0.0104(15) -0.0088(15) -0.0109(15)
C51 0.0523(12) 0.0338(11) 0.0331(11) 0.0055(9) -0.0008(10) 0.0036(9)
C52 0.0617(15) 0.0517(15) 0.0584(16) 0.0186(12) 0.0091(13) 0.0171(12)
C53 0.0758(19) 0.0567(17) 0.075(2) 0.0198(15) 0.0073(16) 0.0298(14)
C54 0.101(2) 0.0391(14) 0.0515(16) 0.0143(12) -0.0107(16) 0.0159(14)
C55 0.095(2) 0.0410(14) 0.0393(14) 0.0110(11) -0.0022(14) -0.0023(14)
C56 0.0695(16) 0.0395(12) 0.0391(13) 0.0102(10) 0.0078(12) 0.0046(11)

loop_
_atom_type_symbol
_atom_type_description
_atom_type_scat_dispersion_real
_atom_type_scat_dispersion_imag
_atom_type_scat_source
C C 0.0181 0.0091 'International Tables Vol C Tables 4.2.6.8 and 6.1.1.4'
H H 0.0000 0.0000 'International Tables Vol C Tables 4.2.6.8 and 6.1.1.4'
N N 0.0311 0.0180 'International Tables Vol C Tables 4.2.6.8 and 6.1.1.4'
O O 0.0492 0.0322 'International Tables Vol C Tables 4.2.6.8 and 6.1.1.4'

loop_
_geom_angle_atom_site_label_1
_geom_angle_atom_site_label_2
_geom_angle_atom_site_label_3
_geom_angle
_geom_angle_site_symmetry_1
_geom_angle_site_symmetry_3
_geom_angle_publ_flag
C11 O2 C12 109.78(16) . . ?
C19 O4 C20 115.4(2) . . ?
C27 O6 C28 111.3(3) . . ?
C6 N1 C9 130.11(18) . . ?
C7 N1 C6 135.0(2) . . ?
C7 N1 C9 94.90(17) . . ?
C2 C1 H1 120.5 . . ?
C6 C1 H1 120.5 . . ?
C6 C1 C2 119.1(3) . . ?
C1 C2 H2 119.3 . . ?
C3 C2 C1 121.4(3) . . ?
C3 C2 H2 119.3 . . ?
C2 C3 H3 120.4 . . ?
C2 C3 C4 119.1(3) . . ?
C4 C3 H3 120.4 . . ?
C3 C4 H4 119.5 . . ?
C3 C4 C5 121.0(3) . . ?
C5 C4 H4 119.5 . . ?
C4 C5 H5 120.4 . . ?
C6 C5 C4 119.2(3) . . ?
C6 C5 H5 120.4 . . ?
C1 C6 N1 119.2(2) . . ?
C5 C6 N1 120.6(2) . . ?
C5 C6 C1 120.2(2) . . ?
O1 C7 N1 132.3(2) . . ?
O1 C7 C8 135.4(2) . . ?
N1 C7 C8 92.26(16) . . ?
C7 C8 C9 85.22(16) . . ?
C7 C8 C12 115.47(17) . . ?
C10 C8 C7 114.85(19) . . ?
C10 C8 C9 120.17(18) . . ?
C10 C8 C12 104.04(18) . . ?
C12 C8 C9 117.05(19) . . ?
N1 C9 C8 87.60(15) . . ?
N1 C9 H9A 114.1 . . ?
N1 C9 H9B 114.1 . . ?
C8 C9 H9A 114.1 . . ?
C8 C9 H9B 114.1 . . ?
H9A C9 H9B 111.2 . . ?
C8 C10 H10A 110.8 . . ?
C8 C10 H10B 110.8 . . ?
C8 C10 C11 104.86(19) . . ?
H10A C10 H10B 108.9 . . ?
C11 C10 H10A 110.8 . . ?
C11 C10 H10B 110.8 . . ?
O2 C11 C10 106.20(18) . . ?
O2 C11 C21 108.76(18) . . ?
O2 C11 C27 106.2(2) . . ?
C10 C11 C27 114.7(2) . . ?
C21 C11 C10 114.9(2) . . ?
C21 C11 C27 105.71(18) . . ?
O2 C12 C8 103.53(17) . . ?
O2 C12 C13 109.68(17) . . ?
O2 C12 C19 106.95(17) . . ?
C8 C12 C19 108.42(18) . . ?
C13 C12 C8 114.36(18) . . ?
C13 C12 C19 113.22(19) . . ?
C14 C13 C12 119.9(2) . . ?
C14 C13 C18 118.6(2) . . ?
C18 C13 C12 121.3(2) . . ?
C13 C14 H14 119.6 . . ?
C13 C14 C15 120.8(2) . . ?
C15 C14 H14 119.6 . . ?
C14 C15 H15 119.8 . . ?
C16 C15 C14 120.3(3) . . ?
C16 C15 H15 119.8 . . ?
C15 C16 H16 120.3 . . ?
C15 C16 C17 119.4(3) . . ?
C17 C16 H16 120.3 . . ?
C16 C17 H17 119.5 . . ?
C16 C17 C18 121.1(3) . . ?
C18 C17 H17 119.5 . . ?
C13 C18 C17 119.7(3) . . ?
C13 C18 H18 120.2 . . ?
C17 C18 H18 120.2 . . ?
O3 C19 O4 124.7(2) . . ?
O3 C19 C12 122.9(2) . . ?
O4 C19 C12 112.3(2) . . ?
O4 C20 H20A 109.5 . . ?
O4 C20 H20B 109.5 . . ?
O4 C20 H20C 109.5 . . ?
H20A C20 H20B 109.5 . . ?
H20A C20 H20C 109.5 . . ?
H20B C20 H20C 109.5 . . ?
C22 C21 C11 120.9(2) . . ?
C22 C21 C26 118.7(2) . . ?
C26 C21 C11 120.4(2) . . ?
C21 C22 H22 120.2 . . ?
C21 C22 C23 119.7(3) . . ?
C23 C22 H22 120.2 . . ?
C22 C23 H23 119.4 . . ?
C24 C23 C22 121.1(3) . . ?
C24 C23 H23 119.4 . . ?
C23 C24 H24 120.2 . . ?
C25 C24 C23 119.6(3) . . ?
C25 C24 H24 120.2 . . ?
C24 C25 H25 119.9 . . ?
C24 C25 C26 120.1(3) . . ?
C26 C25 H25 119.9 . . ?
C21 C26 C25 120.8(3) . . ?
C21 C26 H26 119.6 . . ?
C25 C26 H26 119.6 . . ?
O5 C27 O6 125.1(3) . . ?
O5 C27 C11 124.9(3) . . ?
O6 C27 C11 110.0(2) . . ?
O6 C28 H28A 109.5 . . ?
O6 C28 H28B 109.5 . . ?
O6 C28 H28C 109.5 . . ?
H28A C28 H28B 109.5 . . ?
H28A C28 H28C 109.5 . . ?
H28B C28 H28C 109.5 . . ?
C40 O8 C39 110.38(16) . . ?
C47 O10 C48 116.0(2) . . ?
C49 O12 C50 117.4(2) . . ?
C34 N2 C37 130.08(19) . . ?
C35 N2 C34 134.43(19) . . ?
C35 N2 C37 95.11(16) . . ?
C30 C29 H29 119.9 . . ?
C34 C29 H29 119.9 . . ?
C34 C29 C30 120.1(3) . . ?
C29 C30 H30 119.9 . . ?
C31 C30 C29 120.2(3) . . ?
C31 C30 H30 119.9 . . ?
C30 C31 H31 120.2 . . ?
C32 C31 C30 119.6(3) . . ?
C32 C31 H31 120.2 . . ?
C31 C32 H32 119.5 . . ?
C31 C32 C33 121.0(3) . . ?
C33 C32 H32 119.5 . . ?
C32 C33 H33 120.4 . . ?
C34 C33 C32 119.1(3) . . ?
C34 C33 H33 120.4 . . ?
C29 C34 N2 119.8(2) . . ?
C29 C34 C33 119.9(2) . . ?
C33 C34 N2 120.2(2) . . ?
O7 C35 N2 132.2(2) . . ?
O7 C35 C36 135.6(2) . . ?
N2 C35 C36 92.14(17) . . ?
C35 C36 C37 85.46(16) . . ?
C35 C36 C40 113.97(17) . . ?
C38 C36 C35 116.09(17) . . ?
C38 C36 C37 118.81(18) . . ?
C38 C36 C40 104.18(17) . . ?
C40 C36 C37 118.24(17) . . ?
N2 C37 C36 87.28(16) . . ?
N2 C37 H37A 114.1 . . ?
N2 C37 H37B 114.1 . . ?
C36 C37 H37A 114.1 . . ?
C36 C37 H37B 114.1 . . ?
H37A C37 H37B 111.3 . . ?
C36 C38 H38A 110.7 . . ?
C36 C38 H38B 110.7 . . ?
C36 C38 C39 105.09(17) . . ?
H38A C38 H38B 108.8 . . ?
C39 C38 H38A 110.7 . . ?
C39 C38 H38B 110.7 . . ?
O8 C39 C38 106.33(17) . . ?
O8 C39 C49 110.21(17) . . ?
O8 C39 C51 108.05(17) . . ?
C49 C39 C38 111.64(18) . . ?
C51 C39 C38 115.33(18) . . ?
C51 C39 C49 105.24(18) . . ?
O8 C40 C36 103.82(16) . . ?
O8 C40 C41 108.17(17) . . ?
O8 C40 C47 106.78(16) . . ?
C41 C40 C36 115.22(17) . . ?
C41 C40 C47 113.10(17) . . ?
C47 C40 C36 109.00(17) . . ?
C42 C41 C40 121.1(2) . . ?
C46 C41 C40 119.9(2) . . ?
C46 C41 C42 119.0(2) . . ?
C41 C42 H42 120.0 . . ?
C41 C42 C43 120.0(2) . . ?
C43 C42 H42 120.0 . . ?
C42 C43 H43 119.8 . . ?
C44 C43 C42 120.5(3) . . ?
C44 C43 H43 119.8 . . ?
C43 C44 H44 120.2 . . ?
C45 C44 C43 119.6(2) . . ?
C45 C44 H44 120.2 . . ?
C44 C45 H45 119.9 . . ?
C44 C45 C46 120.2(3) . . ?
C46 C45 H45 119.9 . . ?
C41 C46 C45 120.7(2) . . ?
C41 C46 H46 119.7 . . ?
C45 C46 H46 119.7 . . ?
O9 C47 O10 124.3(2) . . ?
O9 C47 C40 123.4(2) . . ?
O10 C47 C40 112.22(18) . . ?
O10 C48 H48A 109.5 . . ?
O10 C48 H48B 109.5 . . ?
O10 C48 H48C 109.5 . . ?
H48A C48 H48B 109.5 . . ?
H48A C48 H48C 109.5 . . ?
H48B C48 H48C 109.5 . . ?
O11 C49 O12 124.8(2) . . ?
O11 C49 C39 124.2(2) . . ?
O12 C49 C39 110.86(19) . . ?
O12 C50 H50A 109.5 . . ?
O12 C50 H50B 109.5 . . ?
O12 C50 H50C 109.5 . . ?
H50A C50 H50B 109.5 . . ?
H50A C50 H50C 109.5 . . ?
H50B C50 H50C 109.5 . . ?
C52 C51 C39 121.2(2) . . ?
C52 C51 C56 118.7(2) . . ?
C56 C51 C39 120.0(2) . . ?
C51 C52 H52 119.7 . . ?
C51 C52 C53 120.7(3) . . ?
C53 C52 H52 119.7 . . ?
C52 C53 H53 119.7 . . ?
C54 C53 C52 120.5(3) . . ?
C54 C53 H53 119.7 . . ?
C53 C54 H54 120.4 . . ?
C53 C54 C55 119.2(3) . . ?
C55 C54 H54 120.4 . . ?
C54 C55 H55 119.6 . . ?
C54 C55 C56 120.8(3) . . ?
C56 C55 H55 119.6 . . ?
C51 C56 H56 120.0 . . ?
C55 C56 C51 120.1(3) . . ?
C55 C56 H56 120.0 . . ?

loop_
_geom_bond_atom_site_label_1
_geom_bond_atom_site_label_2
_geom_bond_distance
_geom_bond_site_symmetry_2
_geom_bond_publ_flag
O1 C7 1.212(3) . ?
O2 C11 1.419(3) . ?
O2 C12 1.435(3) . ?
O3 C19 1.193(3) . ?
O4 C19 1.313(3) . ?
O4 C20 1.451(3) . ?
O5 C27 1.177(3) . ?
O6 C27 1.334(3) . ?
O6 C28 1.475(4) . ?
N1 C6 1.404(3) . ?
N1 C7 1.359(3) . ?
N1 C9 1.470(3) . ?
C1 H1 0.9300 . ?
C1 C2 1.388(4) . ?
C1 C6 1.379(3) . ?
C2 H2 0.9300 . ?
C2 C3 1.362(5) . ?
C3 H3 0.9300 . ?
C3 C4 1.366(5) . ?
C4 H4 0.9300 . ?
C4 C5 1.392(4) . ?
C5 H5 0.9300 . ?
C5 C6 1.377(4) . ?
C7 C8 1.533(3) . ?
C8 C9 1.547(3) . ?
C8 C10 1.528(3) . ?
C8 C12 1.544(3) . ?
C9 H9A 0.9700 . ?
C9 H9B 0.9700 . ?
C10 H10A 0.9700 . ?
C10 H10B 0.9700 . ?
C10 C11 1.548(3) . ?
C11 C21 1.525(3) . ?
C11 C27 1.563(3) . ?
C12 C13 1.513(3) . ?
C12 C19 1.558(3) . ?
C13 C14 1.375(3) . ?
C13 C18 1.383(3) . ?
C14 H14 0.9300 . ?
C14 C15 1.389(4) . ?
C15 H15 0.9300 . ?
C15 C16 1.361(4) . ?
C16 H16 0.9300 . ?
C16 C17 1.362(4) . ?
C17 H17 0.9300 . ?
C17 C18 1.393(4) . ?
C18 H18 0.9300 . ?
C20 H20A 0.9600 . ?
C20 H20B 0.9600 . ?
C20 H20C 0.9600 . ?
C21 C22 1.382(3) . ?
C21 C26 1.386(4) . ?
C22 H22 0.9300 . ?
C22 C23 1.390(4) . ?
C23 H23 0.9300 . ?
C23 C24 1.370(5) . ?
C24 H24 0.9300 . ?
C24 C25 1.363(4) . ?
C25 H25 0.9300 . ?
C25 C26 1.387(4) . ?
C26 H26 0.9300 . ?
C28 H28A 0.9600 . ?
C28 H28B 0.9600 . ?
C28 H28C 0.9600 . ?
O7 C35 1.210(3) . ?
O8 C39 1.435(2) . ?
O8 C40 1.429(3) . ?
O9 C47 1.196(3) . ?
O10 C47 1.322(3) . ?
O10 C48 1.457(3) . ?
O11 C49 1.194(3) . ?
O12 C49 1.328(3) . ?
O12 C50 1.449(3) . ?
N2 C34 1.411(3) . ?
N2 C35 1.361(3) . ?
N2 C37 1.473(3) . ?
C29 H29 0.9300 . ?
C29 C30 1.385(4) . ?
C29 C34 1.364(4) . ?
C30 H30 0.9300 . ?
C30 C31 1.365(5) . ?
C31 H31 0.9300 . ?
C31 C32 1.355(5) . ?
C32 H32 0.9300 . ?
C32 C33 1.389(4) . ?
C33 H33 0.9300 . ?
C33 C34 1.375(4) . ?
C35 C36 1.534(3) . ?
C36 C37 1.551(3) . ?
C36 C38 1.531(3) . ?
C36 C40 1.549(3) . ?
C37 H37A 0.9700 . ?
C37 H37B 0.9700 . ?
C38 H38A 0.9700 . ?
C38 H38B 0.9700 . ?
C38 C39 1.540(3) . ?
C39 C49 1.540(3) . ?
C39 C51 1.526(3) . ?
C40 C41 1.518(3) . ?
C40 C47 1.543(3) . ?
C41 C42 1.381(3) . ?
C41 C46 1.375(3) . ?
C42 H42 0.9300 . ?
C42 C43 1.389(3) . ?
C43 H43 0.9300 . ?
C43 C44 1.370(4) . ?
C44 H44 0.9300 . ?
C44 C45 1.368(4) . ?
C45 H45 0.9300 . ?
C45 C46 1.384(3) . ?
C46 H46 0.9300 . ?
C48 H48A 0.9600 . ?
C48 H48B 0.9600 . ?
C48 H48C 0.9600 . ?
C50 H50A 0.9600 . ?
C50 H50B 0.9600 . ?
C50 H50C 0.9600 . ?
C51 C52 1.373(3) . ?
C51 C56 1.391(3) . ?
C52 H52 0.9300 . ?
C52 C53 1.387(4) . ?
C53 H53 0.9300 . ?
C53 C54 1.369(4) . ?
C54 H54 0.9300 . ?
C54 C55 1.371(4) . ?
C55 H55 0.9300 . ?
C55 C56 1.384(4) . ?
C56 H56 0.9300 . ?

loop_
_geom_torsion_atom_site_label_1
_geom_torsion_atom_site_label_2
_geom_torsion_atom_site_label_3
_geom_torsion_atom_site_label_4
_geom_torsion
_geom_torsion_site_symmetry_1
_geom_torsion_site_symmetry_2
_geom_torsion_site_symmetry_3
_geom_torsion_site_symmetry_4
_geom_torsion_publ_flag
O1 C7 C8 C9 -176.4(3) . . . . ?
O1 C7 C8 C10 -55.2(3) . . . . ?
O1 C7 C8 C12 65.9(3) . . . . ?
O2 C11 C21 C22 18.2(3) . . . . ?
O2 C11 C21 C26 -165.6(2) . . . . ?
O2 C11 C27 O5 -20.2(3) . . . . ?
O2 C11 C27 O6 162.94(19) . . . . ?
O2 C12 C13 C14 -169.1(2) . . . . ?
O2 C12 C13 C18 15.5(3) . . . . ?
O2 C12 C19 O3 -92.2(3) . . . . ?
O2 C12 C19 O4 85.4(2) . . . . ?
N1 C7 C8 C9 1.25(18) . . . . ?
N1 C7 C8 C10 122.38(19) . . . . ?
N1 C7 C8 C12 -116.50(19) . . . . ?
C1 C2 C3 C4 -1.9(5) . . . . ?
C2 C1 C6 N1 -178.4(3) . . . . ?
C2 C1 C6 C5 0.5(4) . . . . ?
C2 C3 C4 C5 1.8(6) . . . . ?
C3 C4 C5 C6 -0.5(5) . . . . ?
C4 C5 C6 N1 178.3(3) . . . . ?
C4 C5 C6 C1 -0.6(5) . . . . ?
C6 N1 C7 O1 -3.5(5) . . . . ?
C6 N1 C7 C8 178.7(3) . . . . ?
C6 N1 C9 C8 -178.7(2) . . . . ?
C6 C1 C2 C3 0.8(5) . . . . ?
C7 N1 C6 C1 -166.9(3) . . . . ?
C7 N1 C6 C5 14.2(4) . . . . ?
C7 N1 C9 C8 1.30(19) . . . . ?
C7 C8 C9 N1 -1.15(16) . . . . ?
C7 C8 C10 C11 111.6(2) . . . . ?
C7 C8 C12 O2 -96.6(2) . . . . ?
C7 C8 C12 C13 22.7(3) . . . . ?
C7 C8 C12 C19 150.10(18) . . . . ?
C8 C10 C11 O2 -4.6(2) . . . . ?
C8 C10 C11 C21 -124.9(2) . . . . ?
C8 C10 C11 C27 112.3(2) . . . . ?
C8 C12 C13 C14 75.1(3) . . . . ?
C8 C12 C13 C18 -100.3(3) . . . . ?
C8 C12 C19 O3 18.8(3) . . . . ?
C8 C12 C19 O4 -163.5(2) . . . . ?
C9 N1 C6 C1 13.1(4) . . . . ?
C9 N1 C6 C5 -165.8(3) . . . . ?
C9 N1 C7 O1 176.4(3) . . . . ?
C9 N1 C7 C8 -1.31(19) . . . . ?
C9 C8 C10 C11 -149.0(2) . . . . ?
C9 C8 C12 O2 165.42(18) . . . . ?
C9 C8 C12 C13 -75.3(2) . . . . ?
C9 C8 C12 C19 52.1(2) . . . . ?
C10 C8 C9 N1 -117.2(2) . . . . ?
C10 C8 C12 O2 30.2(2) . . . . ?
C10 C8 C12 C13 149.52(19) . . . . ?
C10 C8 C12 C19 -83.1(2) . . . . ?
C10 C11 C21 C22 137.1(2) . . . . ?
C10 C11 C21 C26 -46.7(3) . . . . ?
C10 C11 C27 O5 -137.1(3) . . . . ?
C10 C11 C27 O6 46.0(3) . . . . ?
C11 O2 C12 C8 -35.2(2) . . . . ?
C11 O2 C12 C13 -157.65(18) . . . . ?
C11 O2 C12 C19 79.2(2) . . . . ?
C11 C21 C22 C23 176.3(3) . . . . ?
C11 C21 C26 C25 -175.9(2) . . . . ?
C12 O2 C11 C10 25.3(2) . . . . ?
C12 O2 C11 C21 149.54(18) . . . . ?
C12 O2 C11 C27 -97.13(19) . . . . ?
C12 C8 C9 N1 115.1(2) . . . . ?
C12 C8 C10 C11 -15.5(2) . . . . ?
C12 C13 C14 C15 -176.2(2) . . . . ?
C12 C13 C18 C17 176.5(2) . . . . ?
C13 C12 C19 O3 146.8(2) . . . . ?
C13 C12 C19 O4 -35.5(3) . . . . ?
C13 C14 C15 C16 0.8(5) . . . . ?
C14 C13 C18 C17 1.0(4) . . . . ?
C14 C15 C16 C17 -1.2(5) . . . . ?
C15 C16 C17 C18 1.6(5) . . . . ?
C16 C17 C18 C13 -1.5(4) . . . . ?
C18 C13 C14 C15 -0.7(4) . . . . ?
C19 C12 C13 C14 -49.7(3) . . . . ?
C19 C12 C13 C18 134.8(2) . . . . ?
C20 O4 C19 O3 1.2(4) . . . . ?
C20 O4 C19 C12 -176.4(2) . . . . ?
C21 C11 C27 O5 95.2(3) . . . . ?
C21 C11 C27 O6 -81.6(2) . . . . ?
C21 C22 C23 C24 -0.8(5) . . . . ?
C22 C21 C26 C25 0.4(4) . . . . ?
C22 C23 C24 C25 1.1(5) . . . . ?
C23 C24 C25 C26 -0.6(5) . . . . ?
C24 C25 C26 C21 -0.1(5) . . . . ?
C26 C21 C22 C23 0.1(4) . . . . ?
C27 C11 C21 C22 -95.4(3) . . . . ?
C27 C11 C21 C26 80.8(3) . . . . ?
C28 O6 C27 O5 -1.2(4) . . . . ?
C28 O6 C27 C11 175.7(2) . . . . ?
O7 C35 C36 C37 178.1(3) . . . . ?
O7 C35 C36 C38 58.1(3) . . . . ?
O7 C35 C36 C40 -63.0(3) . . . . ?
O8 C39 C49 O11 -154.2(2) . . . . ?
O8 C39 C49 O12 30.0(3) . . . . ?
O8 C39 C51 C52 -17.4(3) . . . . ?
O8 C39 C51 C56 165.99(19) . . . . ?
O8 C40 C41 C42 -6.7(3) . . . . ?
O8 C40 C41 C46 174.11(19) . . . . ?
O8 C40 C47 O9 88.1(3) . . . . ?
O8 C40 C47 O10 -89.0(2) . . . . ?
N2 C35 C36 C37 -0.70(17) . . . . ?
N2 C35 C36 C38 -120.66(19) . . . . ?
N2 C35 C36 C40 118.26(19) . . . . ?
C29 C30 C31 C32 -0.8(5) . . . . ?
C30 C29 C34 N2 -178.8(3) . . . . ?
C30 C29 C34 C33 -0.3(4) . . . . ?
C30 C31 C32 C33 0.4(6) . . . . ?
C31 C32 C33 C34 0.1(6) . . . . ?
C32 C33 C34 N2 178.4(3) . . . . ?
C32 C33 C34 C29 -0.1(5) . . . . ?
C34 N2 C35 O7 8.8(5) . . . . ?
C34 N2 C35 C36 -172.4(2) . . . . ?
C34 N2 C37 C36 172.9(2) . . . . ?
C34 C29 C30 C31 0.8(5) . . . . ?
C35 N2 C34 C29 170.4(3) . . . . ?
C35 N2 C34 C33 -8.1(4) . . . . ?
C35 N2 C37 C36 -0.73(18) . . . . ?
C35 C36 C37 N2 0.65(16) . . . . ?
C35 C36 C38 C39 -109.6(2) . . . . ?
C35 C36 C40 O8 98.0(2) . . . . ?
C35 C36 C40 C41 -20.0(3) . . . . ?
C35 C36 C40 C47 -148.43(18) . . . . ?
C36 C38 C39 O8 1.9(2) . . . . ?
C36 C38 C39 C49 -118.31(19) . . . . ?
C36 C38 C39 C51 121.65(19) . . . . ?
C36 C40 C41 C42 108.9(2) . . . . ?
C36 C40 C41 C46 -70.3(3) . . . . ?
C36 C40 C47 O9 -23.5(3) . . . . ?
C36 C40 C47 O10 159.41(19) . . . . ?
C37 N2 C34 C29 -0.6(4) . . . . ?
C37 N2 C34 C33 -179.1(3) . . . . ?
C37 N2 C35 O7 -178.1(3) . . . . ?
C37 N2 C35 C36 0.74(18) . . . . ?
C37 C36 C38 C39 150.70(18) . . . . ?
C37 C36 C40 O8 -163.88(17) . . . . ?
C37 C36 C40 C41 78.0(2) . . . . ?
C37 C36 C40 C47 -50.4(2) . . . . ?
C38 C36 C37 N2 118.03(19) . . . . ?
C38 C36 C40 O8 -29.5(2) . . . . ?
C38 C36 C40 C41 -147.55(18) . . . . ?
C38 C36 C40 C47 84.1(2) . . . . ?
C38 C39 C49 O11 -36.2(3) . . . . ?
C38 C39 C49 O12 147.9(2) . . . . ?
C38 C39 C51 C52 -136.1(2) . . . . ?
C38 C39 C51 C56 47.2(3) . . . . ?
C39 O8 C40 C36 32.5(2) . . . . ?
C39 O8 C40 C41 155.39(15) . . . . ?
C39 O8 C40 C47 -82.59(19) . . . . ?
C39 C51 C52 C53 -177.5(2) . . . . ?
C39 C51 C56 C55 176.6(2) . . . . ?
C40 O8 C39 C38 -22.1(2) . . . . ?
C40 O8 C39 C49 99.1(2) . . . . ?
C40 O8 C39 C51 -146.42(16) . . . . ?
C40 C36 C37 N2 -114.18(19) . . . . ?
C40 C36 C38 C39 16.6(2) . . . . ?
C40 C41 C42 C43 179.0(2) . . . . ?
C40 C41 C46 C45 -179.5(2) . . . . ?
C41 C40 C47 O9 -153.1(2) . . . . ?
C41 C40 C47 O10 29.9(3) . . . . ?
C41 C42 C43 C44 1.7(4) . . . . ?
C42 C41 C46 C45 1.4(4) . . . . ?
C42 C43 C44 C45 -0.9(5) . . . . ?
C43 C44 C45 C46 0.4(5) . . . . ?
C44 C45 C46 C41 -0.6(4) . . . . ?
C46 C41 C42 C43 -1.9(4) . . . . ?
C47 C40 C41 C42 -124.8(2) . . . . ?
C47 C40 C41 C46 56.0(3) . . . . ?
C48 O10 C47 O9 -0.6(4) . . . . ?
C48 O10 C47 C40 176.5(2) . . . . ?
C49 C39 C51 C52 100.4(2) . . . . ?
C49 C39 C51 C56 -76.3(2) . . . . ?
C50 O12 C49 O11 -0.4(4) . . . . ?
C50 O12 C49 C39 175.4(2) . . . . ?
C51 C39 C49 O11 89.6(3) . . . . ?
C51 C39 C49 O12 -86.2(2) . . . . ?
C51 C52 C53 C54 1.3(4) . . . . ?
C52 C51 C56 C55 -0.1(4) . . . . ?
C52 C53 C54 C55 -0.8(4) . . . . ?
C53 C54 C55 C56 0.0(4) . . . . ?
C54 C55 C56 C51 0.5(4) . . . . ?
C56 C51 C52 C53 -0.8(4) . . . . ?
